data_7204092
loop_
_publ_author_name
'Rashid, Samina'
'Turner, Scott S.'
'Day, Peter'
'Howard, Judith A. K.'
'Guionneau, Philippe'
'McInnes, Eric J. L.'
'Mabbs, Frank E.'
'Clark, Robin J. H.'
'Firth, Steven'
'Biggs, Tim'

_publ_section_title
;
 New superconducting charge-transfer salts
 (BEDT-TTF)4[A&#x00B7;M(C2O4)3]&#x00B7;C6H5NO2 (A = H3O or NH4, M = Cr
 or Fe, BEDT-TTF = bis(ethylenedithio)tetrathiafulvalene)
;
_journal_issue 9
_journal_name_full 'Journal of Materials Chemistry'
_journal_page_first 2095
_journal_paper_doi 10.1039/b101134k
_journal_volume 11
_journal_year 2001
_chemical_formula_sum 'C26 H20.5 Cr0.5 N O7 S16'
_chemical_formula_weight 997.89
_chemical_name_systematic ?
_space_group_IT_number 15
_symmetry_space_group_name_Hall '-C 2yc'
_symmetry_space_group_name_H-M 'C 1 2/c 1'
_atom_sites_solution_hydrogens geom
_atom_sites_solution_primary direct
_atom_sites_solution_secondary difmap
_audit_creation_method SHELXL
_cell_angle_alpha 90.00
_cell_angle_beta 93.2990(10)
_cell_angle_gamma 90.00
_cell_formula_units_Z 8
_cell_length_a 10.28340(10)
_cell_length_b 19.91720(10)
_cell_length_c 34.9399(2)
_cell_measurement_temperature 120(2)
_cell_volume 7144.41(9)
_computing_structure_refinement 'SHELXL-93 (Sheldrick, 1993)'
_computing_structure_solution 'SHELXS-86 (Sheldrick, 1990)'
_diffrn_ambient_temperature 150(2)
_diffrn_radiation_monochromator graphite
_diffrn_radiation_source 'fine-focus sealed tube'
_diffrn_radiation_type MoK\a
_diffrn_radiation_wavelength 0.71073
_diffrn_reflns_av_R_equivalents 0.0664
_diffrn_reflns_av_sigmaI/netI 0.0828
_diffrn_reflns_limit_h_max 13
_diffrn_reflns_limit_h_min -13
_diffrn_reflns_limit_k_max 21
_diffrn_reflns_limit_k_min -25
_diffrn_reflns_limit_l_max 44
_diffrn_reflns_limit_l_min -45
_diffrn_reflns_number 25199
_diffrn_reflns_theta_max 27.49
_diffrn_reflns_theta_min 1.17
_exptl_absorpt_coefficient_mu 1.160
_exptl_crystal_density_diffrn 1.855
_exptl_crystal_F_000 4060
_refine_diff_density_max 0.771
_refine_diff_density_min -0.518
_refine_diff_density_rms 0.115
_refine_ls_extinction_method none
_refine_ls_goodness_of_fit_all 1.028
_refine_ls_goodness_of_fit_obs 1.065
_refine_ls_matrix_type full
_refine_ls_number_parameters 458
_refine_ls_number_reflns 8172
_refine_ls_number_restraints 0
_refine_ls_restrained_S_all 1.034
_refine_ls_restrained_S_obs 1.065
_refine_ls_R_factor_all 0.0960
_refine_ls_R_factor_obs 0.0470
_refine_ls_shift/esd_max -0.012
_refine_ls_shift/esd_mean 0.001
_refine_ls_structure_factor_coef Fsqd
_refine_ls_weighting_details 'w=1/[\s^2^(Fo^2^)+(0.0395P)^2^+7.7070P] where P=(Fo^2^+2Fc^2^)/3'
_refine_ls_weighting_scheme calc
_refine_ls_wR_factor_all 0.1109
_refine_ls_wR_factor_obs 0.0902
_reflns_number_observed 5249
_reflns_number_total 8179
_reflns_observed_criterion >2sigma(I)
_cod_data_source_file b101134k.txt
_cod_data_source_block etcrnobt
_cod_depositor_comments
;
The following automatic conversions were performed:

'_refine_ls_weighting_scheme' value 'calc
w=1/[\s^2^(Fo^2^)+(0.0395P)^2^+7.7070P] where P=(Fo^2^+2Fc^2^)/3' was
changed to 'calc'. New tag '_refine_ls_weighting_details' was
created. The value of the new tag was set to
'w=1/[\s^2^(Fo^2^)+(0.0395P)^2^+7.7070P] where P=(Fo^2^+2Fc^2^)/3'.

Automatic conversion script
Id: cif_fix_values 3143 2015-03-26 13:38:13Z robertas 
;
_cod_original_formula_sum 'C26 H20.50 Cr0.50 N O7 S16'
_cod_database_code 7204092

loop_
_symmetry_equiv_pos_as_xyz
'x, y, z'
'-x, y, -z+1/2'
'x+1/2, y+1/2, z'
'-x+1/2, y+1/2, -z+1/2'
'-x, -y, -z'
'x, -y, z-1/2'
'-x+1/2, -y+1/2, -z'
'x+1/2, -y+1/2, z-1/2'

loop_
_atom_site_aniso_label
_atom_site_aniso_U_11
_atom_site_aniso_U_22
_atom_site_aniso_U_33
_atom_site_aniso_U_23
_atom_site_aniso_U_13
_atom_site_aniso_U_12
Cr1 0.0153(5) 0.0164(5) 0.0135(5) 0.000 0.0018(4) 0.000
S8 0.0108(5) 0.0203(6) 0.0139(5) -0.0031(4) 0.0011(4) -0.0038(4)
S6 0.0119(5) 0.0236(6) 0.0132(5) -0.0038(4) 0.0013(4) -0.0049(4)
S7 0.0114(5) 0.0190(6) 0.0152(5) -0.0024(4) 0.0009(4) -0.0043(4)
S14 0.0114(5) 0.0195(6) 0.0164(5) 0.0036(4) 0.0011(4) 0.0027(4)
S5 0.0116(5) 0.0238(6) 0.0134(5) -0.0034(4) 0.0019(4) -0.0056(4)
S15 0.0123(5) 0.0201(6) 0.0149(5) 0.0021(4) 0.0008(4) 0.0041(4)
S4 0.0113(5) 0.0201(6) 0.0192(5) 0.0001(4) 0.0048(4) -0.0022(4)
S10 0.0112(5) 0.0248(6) 0.0193(5) 0.0016(5) 0.0041(4) 0.0044(4)
S16 0.0106(5) 0.0216(6) 0.0139(5) 0.0037(4) 0.0019(4) 0.0026(4)
S13 0.0110(5) 0.0217(6) 0.0158(5) 0.0019(4) 0.0014(4) 0.0038(4)
S11 0.0136(5) 0.0209(6) 0.0194(5) 0.0008(4) 0.0048(4) 0.0009(4)
S3 0.0145(6) 0.0342(7) 0.0190(5) -0.0078(5) 0.0057(4) -0.0106(5)
S9 0.0124(5) 0.0241(6) 0.0160(5) 0.0055(4) 0.0014(4) 0.0024(4)
S1 0.0221(6) 0.0258(6) 0.0138(5) -0.0054(4) 0.0040(4) -0.0090(5)
S2 0.0112(5) 0.0263(6) 0.0184(5) -0.0104(5) 0.0018(4) -0.0026(4)
S12 0.0218(6) 0.0274(6) 0.0138(5) 0.0044(5) -0.0018(4) 0.0038(5)
C20 0.014(2) 0.013(2) 0.016(2) -0.001(2) 0.003(2) -0.002(2)
C8 0.017(2) 0.013(2) 0.015(2) -0.001(2) 0.002(2) -0.001(2)
C13 0.023(2) 0.032(3) 0.015(2) 0.004(2) 0.001(2) -0.005(2)
C28 0.011(2) 0.017(2) 0.013(2) 0.000(2) 0.002(2) -0.001(2)
C19 0.015(2) 0.016(2) 0.012(2) 0.002(2) -0.001(2) -0.002(2)
C16 0.014(2) 0.016(2) 0.013(2) -0.001(2) 0.001(2) 0.000(2)
C10 0.014(2) 0.016(2) 0.012(2) -0.001(2) 0.002(2) -0.001(2)
O3 0.0142(15) 0.022(2) 0.0153(14) 0.0018(12) 0.0039(12) -0.0025(13)
C17 0.010(2) 0.016(2) 0.016(2) 0.000(2) -0.002(2) 0.000(2)
C5 0.012(2) 0.016(2) 0.014(2) 0.000(2) 0.000(2) -0.003(2)
C9 0.013(2) 0.017(2) 0.013(2) -0.004(2) 0.003(2) -0.004(2)
C15 0.010(2) 0.015(2) 0.017(2) -0.001(2) -0.001(2) 0.002(2)
O2 0.025(2) 0.018(2) 0.021(2) 0.0011(13) 0.0005(13) 0.0047(13)
C6 0.013(2) 0.016(2) 0.013(2) -0.003(2) 0.000(2) 0.000(2)
C7 0.011(2) 0.015(2) 0.014(2) -0.003(2) -0.003(2) -0.001(2)
O4 0.021(2) 0.034(2) 0.027(2) -0.0029(15) 0.0078(14) 0.0026(15)
C4 0.017(2) 0.031(3) 0.021(2) -0.008(2) 0.003(2) -0.006(2)
O1 0.016(2) 0.021(2) 0.0151(14) -0.0015(12) 0.0029(12) -0.0025(12)
C2 0.030(3) 0.045(3) 0.015(2) 0.002(2) 0.006(2) -0.010(2)
O5 0.015(2) 0.027(2) 0.024(2) 0.0007(14) -0.0006(13) -0.0046(13)
C12 0.020(2) 0.026(3) 0.019(2) -0.005(2) 0.001(2) -0.001(2)
C14 0.014(2) 0.023(2) 0.012(2) 0.000(2) 0.004(2) 0.000(2)
C3 0.025(2) 0.025(3) 0.017(2) -0.004(2) 0.005(2) -0.006(2)
C23 0.020(2) 0.023(3) 0.018(2) -0.004(2) 0.003(2) -0.006(2)
C11 0.015(2) 0.023(2) 0.018(2) 0.004(2) 0.005(2) 0.003(2)
C1 0.038(3) 0.039(3) 0.017(2) 0.004(2) 0.005(2) -0.010(2)
C22 0.019(2) 0.009(2) 0.020(2) 0.004(2) 0.003(2) 0.005(2)
O6 0.035(2) 0.021(2) 0.038(2) 0.011(2) 0.014(2) 0.0083(15)
C21 0.022(2) 0.021(2) 0.023(2) 0.001(2) 0.014(2) 0.002(2)
O30 0.061(3) 0.033(2) 0.039(2) 0.002(2) 0.001(2) 0.014(2)
N1 0.048(4) 0.026(3) 0.022(3) 0.000 -0.002(3) 0.000
C27 0.037(4) 0.022(4) 0.022(3) 0.000 -0.014(3) 0.000
C26 0.028(3) 0.033(3) 0.030(3) -0.003(2) -0.016(2) 0.002(2)
C24 0.035(5) 0.024(4) 0.085(7) 0.000 -0.036(5) 0.000
C25 0.039(3) 0.030(3) 0.055(4) -0.013(3) -0.031(3) 0.013(2)
N2 0.027(3) 0.021(3) 0.048(4) 0.000 0.020(3) 0.000

loop_
_atom_site_label
_atom_site_type_symbol
_atom_site_fract_x
_atom_site_fract_y
_atom_site_fract_z
_atom_site_U_iso_or_equiv
_atom_site_thermal_displace_type
_atom_site_occupancy
_atom_site_calc_flag
_atom_site_refinement_flags
_atom_site_disorder_group
_atom_site_attached_hydrogens
Cr1 Cr 0.5000 0.07563(5) 0.2500 0.0150(2) Uani 1 d S . 0
S8 S 0.74145(10) 0.01038(5) -0.54449(3) 0.0150(2) Uani 1 d . . 0
S6 S 0.97455(10) 0.08752(5) -0.51917(3) 0.0162(2) Uani 1 d . . 0
S7 S 0.61413(10) 0.04308(5) -0.46376(3) 0.0152(2) Uani 1 d . . 0
S14 S 0.78300(10) 0.17425(5) -0.04902(3) 0.0157(2) Uani 1 d . . 0
S5 S 0.85059(10) 0.11834(5) -0.43902(3) 0.0162(2) Uani 1 d . . 0
S15 S 0.54436(10) 0.24684(5) -0.07507(3) 0.0157(2) Uani 1 d . . 0
S4 S 0.47616(10) 0.07480(5) -0.39341(3) 0.0167(2) Uani 1 d . . 0
S10 S 0.29286(10) 0.19065(5) 0.07899(3) 0.0183(2) Uani 1 d . . 0
S16 S 0.66524(10) 0.14336(5) 0.03122(3) 0.0153(2) Uani 1 d . . 0
S13 S 0.42163(10) 0.21350(5) 0.00738(3) 0.0162(2) Uani 1 d . . 0
S11 S 0.91738(10) 0.19508(5) -0.12040(3) 0.0178(2) Uani 1 d . . 0
S3 S 1.11080(10) 0.06872(6) -0.58987(3) 0.0224(3) Uani 1 d . . 0
S9 S 0.58755(10) 0.10976(6) 0.10905(3) 0.0175(2) Uani 1 d . . 0
S1 S 0.75393(11) 0.16152(6) -0.36474(3) 0.0205(2) Uani 1 d . . 0
S2 S 0.82832(10) -0.02003(6) -0.62175(3) 0.0186(2) Uani 1 d . . 0
S12 S 0.62633(11) 0.27505(6) -0.15251(3) 0.0211(3) Uani 1 d . . 0
C20 C 0.7796(4) 0.2090(2) -0.09500(11) 0.0142(9) Uani 1 d . . 0
C8 C 0.6127(4) 0.0855(2) -0.42000(11) 0.0147(9) Uani 1 d . . 0
C13 C 0.7736(4) 0.2623(2) -0.17774(12) 0.0235(10) Uani 1 d . . 0
H13A H 0.7512(4) 0.2642(2) -0.20566(12) 0.028 Uiso 1 calc R . 0
H13B H 0.8345(4) 0.2998(2) -0.17135(12) 0.028 Uiso 1 calc R . 0
C28 C 0.5449(4) 0.1463(2) 0.06443(11) 0.0136(8) Uani 1 d . . 0
C19 C 0.4322(4) 0.1786(2) 0.05359(11) 0.0143(9) Uani 1 d . . 0
C16 C 0.6678(4) 0.2410(2) -0.10740(11) 0.0144(9) Uani 1 d . . 0
C10 C 0.7227(4) 0.1197(2) -0.40806(11) 0.0138(9) Uani 1 d . . 0
O3 O 0.6469(3) 0.06467(14) 0.21636(7) 0.0170(6) Uani 1 d . . 0
C17 C 0.6280(4) 0.2020(2) -0.03853(11) 0.0143(9) Uani 1 d . . 0
C5 C 0.7663(4) 0.0727(2) -0.47515(11) 0.0139(9) Uani 1 d . . 0
C9 C 0.9718(4) 0.0527(2) -0.56511(11) 0.0143(9) Uani 1 d . . 0
C15 C 0.5761(4) 0.1879(2) -0.00425(11) 0.0142(9) Uani 1 d . . 0
O2 O 0.4185(3) 0.15086(14) 0.22032(8) 0.0213(7) Uani 1 d . . 0
C6 C 0.8639(4) 0.0174(2) -0.57694(11) 0.0139(9) Uani 1 d . . 0
C7 C 0.8205(4) 0.0591(2) -0.50883(11) 0.0135(8) Uani 1 d . . 0
O4 O 0.8132(3) -0.0074(2) 0.20874(8) 0.0271(7) Uani 1 d . . 0
C4 C 0.9829(4) -0.0146(2) -0.64324(12) 0.0228(10) Uani 1 d . . 0
H4A H 1.0414(4) -0.0496(2) -0.63183(12) 0.027 Uiso 1 calc R . 0
H4B H 0.9695(4) -0.0243(2) -0.67097(12) 0.027 Uiso 1 calc R . 0
O1 O 0.4012(3) 0.00973(14) 0.21802(7) 0.0173(6) Uani 1 d . . 0
C2 C 0.6342(5) 0.1284(2) -0.33386(12) 0.0297(12) Uani 1 d . . 0
H2A H 0.6786(5) 0.1190(2) -0.30854(12) 0.036 Uiso 1 calc R . 0
H2B H 0.5691(5) 0.1641(2) -0.33003(12) 0.036 Uiso 1 calc R . 0
O5 O 0.2118(3) -0.04638(15) 0.21513(8) 0.0223(7) Uani 1 d . . 0
C12 C 0.8430(4) 0.1964(2) -0.16856(11) 0.0217(10) Uani 1 d . . 0
H12A H 0.9111(4) 0.1892(2) -0.18706(11) 0.026 Uiso 1 calc R . 0
H12B H 0.7797(4) 0.1591(2) -0.17158(11) 0.026 Uiso 1 calc R . 0
C14 C 0.4296(4) 0.1027(2) 0.12901(11) 0.0161(9) Uani 1 d . . 0
H14A H 0.3795(4) 0.0670(2) 0.11511(11) 0.019 Uiso 1 calc R . 0
H14B H 0.4422(4) 0.0887(2) 0.15614(11) 0.019 Uiso 1 calc R . 0
C3 C 1.0492(4) 0.0527(2) -0.63840(11) 0.0222(10) Uani 1 d . . 0
H3A H 0.9864(4) 0.0885(2) -0.64634(11) 0.027 Uiso 1 calc R . 0
H3B H 1.1223(4) 0.0549(2) -0.65559(11) 0.027 Uiso 1 calc R . 0
C23 C 0.7260(4) 0.0170(2) 0.22743(12) 0.0204(10) Uani 1 d . . 0
C11 C 0.3498(4) 0.1666(2) 0.12721(11) 0.0186(9) Uani 1 d . . 0
H11A H 0.4032(4) 0.2036(2) 0.13871(11) 0.022 Uiso 1 calc R . 0
H11B H 0.2734(4) 0.1606(2) 0.14290(11) 0.022 Uiso 1 calc R . 0
C1 C 0.5633(5) 0.0671(2) -0.34669(12) 0.0311(12) Uani 1 d . . 0
H1A H 0.5002(5) 0.0554(2) -0.32743(12) 0.037 Uiso 1 calc R . 0
H1B H 0.6263(5) 0.0297(2) -0.34770(12) 0.037 Uiso 1 calc R . 0
C22 C 0.2935(4) -0.0102(2) 0.23171(12) 0.0160(9) Uani 1 d . . 0
O6 O 0.4071(3) 0.2634(2) 0.21934(9) 0.0306(8) Uani 1 d . . 0
C21 C 0.4489(4) 0.2101(2) 0.23252(12) 0.0214(10) Uani 1 d . . 0
O30 O 0.8947(4) 0.3447(2) 0.24623(10) 0.0447(10) Uani 1 d . . 0
N1 N 1.0000 0.3161(3) 0.2500 0.0322(14) Uani 1 d S . 0
C27 C 1.0000 0.2424(3) 0.2500 0.028(2) Uani 1 d S . 0
C26 C 1.0987(5) 0.2101(2) 0.23193(13) 0.0312(12) Uani 1 d . . 0
H26A H 1.1652(5) 0.2346(2) 0.22028(13) 0.037 Uiso 1 calc R . 0
C24 C 1.0000 0.1054(4) 0.2500 0.049(2) Uani 1 d S . 0
H24A H 1.0000 0.0577(4) 0.2500 0.074 Uiso 1 calc SR . 0
C25 C 1.0963(5) 0.1397(3) 0.2316(2) 0.043(2) Uani 1 d . . 0
H25A H 1.1604(5) 0.1154(3) 0.2188(2) 0.051 Uiso 1 calc R . 0
N2 N 0.0000 -0.1058(3) 0.2500 0.0310(14) Uani 1 d S . 4

loop_
_atom_type_symbol
_atom_type_description
_atom_type_scat_dispersion_real
_atom_type_scat_dispersion_imag
_atom_type_scat_source
C C 0.0033 0.0016 'International Tables Vol C Tables 4.2.6.8 and 6.1.1.4'
H H 0.0000 0.0000 'International Tables Vol C Tables 4.2.6.8 and 6.1.1.4'
N N 0.0061 0.0033 'International Tables Vol C Tables 4.2.6.8 and 6.1.1.4'
O O 0.0106 0.0060 'International Tables Vol C Tables 4.2.6.8 and 6.1.1.4'
S S 0.1246 0.1234 'International Tables Vol C Tables 4.2.6.8 and 6.1.1.4'
Cr Cr 0.3209 0.6236 'International Tables Vol C Tables 4.2.6.8 and 6.1.1.4'

loop_
_geom_angle_atom_site_label_1
_geom_angle_atom_site_label_2
_geom_angle_atom_site_label_3
_geom_angle
_geom_angle_site_symmetry_1
_geom_angle_site_symmetry_3
_geom_angle_publ_flag
O1 Cr1 O1 96.3(2) . 2_655 ?
O1 Cr1 O3 88.63(11) . . ?
O1 Cr1 O3 82.92(11) 2_655 . ?
O1 Cr1 O3 82.92(11) . 2_655 ?
O1 Cr1 O3 88.63(11) 2_655 2_655 ?
O3 Cr1 O3 167.3(2) . 2_655 ?
O1 Cr1 O2 91.04(12) . . ?
O1 Cr1 O2 172.27(12) 2_655 . ?
O3 Cr1 O2 95.00(12) . . ?
O3 Cr1 O2 94.57(12) 2_655 . ?
O1 Cr1 O2 172.27(12) . 2_655 ?
O1 Cr1 O2 91.04(12) 2_655 2_655 ?
O3 Cr1 O2 94.57(12) . 2_655 ?
O3 Cr1 O2 95.00(12) 2_655 2_655 ?
O2 Cr1 O2 81.7(2) . 2_655 ?
C7 S8 C6 95.5(2) . . ?
C7 S6 C9 95.5(2) . . ?
C5 S7 C8 95.1(2) . . ?
C17 S14 C20 95.6(2) . . ?
C5 S5 C10 95.5(2) . . ?
C17 S15 C16 95.3(2) . . ?
C8 S4 C1 96.8(2) . . ?
C19 S10 C11 101.8(2) . . ?
C15 S16 C28 95.3(2) . . ?
C15 S13 C19 95.1(2) . . ?
C20 S11 C12 99.2(2) . . ?
C9 S3 C3 100.4(2) . . ?
C28 S9 C14 101.0(2) . . ?
C10 S1 C2 104.3(2) . . ?
C6 S2 C4 101.7(2) . . ?
C16 S12 C13 102.5(2) . . ?
C16 C20 S11 127.6(3) . . ?
C16 C20 S14 116.7(3) . . ?
S11 C20 S14 115.7(2) . . ?
C10 C8 S4 125.3(3) . . ?
C10 C8 S7 117.4(3) . . ?
S4 C8 S7 117.1(2) . . ?
C12 C13 S12 114.4(3) . . ?
C19 C28 S16 117.1(3) . . ?
C19 C28 S9 127.5(3) . . ?
S16 C28 S9 115.3(2) . . ?
C28 C19 S10 129.4(3) . . ?
C28 C19 S13 116.8(3) . . ?
S10 C19 S13 113.8(2) . . ?
C20 C16 S12 128.8(3) . . ?
C20 C16 S15 117.1(3) . . ?
S12 C16 S15 114.1(2) . . ?
C8 C10 S1 127.8(3) . . ?
C8 C10 S5 116.3(3) . . ?
S1 C10 S5 115.9(2) . . ?
C23 O3 Cr1 113.0(2) . . ?
C15 C17 S15 123.1(3) . . ?
C15 C17 S14 121.7(3) . . ?
S15 C17 S14 115.2(2) . . ?
C7 C5 S7 123.4(3) . . ?
C7 C5 S5 121.3(3) . . ?
S7 C5 S5 115.3(2) . . ?
C6 C9 S3 128.5(3) . . ?
C6 C9 S6 117.0(3) . . ?
S3 C9 S6 114.4(2) . . ?
C17 C15 S13 123.5(3) . . ?
C17 C15 S16 120.8(3) . . ?
S13 C15 S16 115.7(2) . . ?
C21 O2 Cr1 115.6(3) . . ?
C9 C6 S8 116.8(3) . . ?
C9 C6 S2 128.1(3) . . ?
S8 C6 S2 115.1(2) . . ?
C5 C7 S6 122.7(3) . . ?
C5 C7 S8 122.2(3) . . ?
S6 C7 S8 115.2(2) . . ?
C3 C4 S2 114.3(3) . . ?
C22 O1 Cr1 114.8(2) . . ?
C1 C2 S1 117.5(3) . . ?
C13 C12 S11 112.1(3) . . ?
C11 C14 S9 114.6(3) . . ?
C4 C3 S3 113.2(3) . . ?
O4 C23 O3 126.2(4) . . ?
O4 C23 C22 119.0(4) . 2_655 ?
O3 C23 C22 114.7(4) . 2_655 ?
C14 C11 S10 113.9(3) . . ?
C2 C1 S4 114.2(3) . . ?
O5 C22 O1 125.7(4) . . ?
O5 C22 C23 121.2(4) . 2_655 ?
O1 C22 C23 113.1(4) . 2_655 ?
O6 C21 O2 126.6(4) . . ?
O6 C21 C21 119.9(3) . 2_655 ?
O2 C21 C21 113.5(2) . 2_655 ?
O30 N1 O30 124.6(6) . 2_755 ?
O30 N1 C27 117.7(3) . . ?
O30 N1 C27 117.7(3) 2_755 . ?
C26 C27 C26 124.7(7) 2_755 . ?
C26 C27 N1 117.7(3) 2_755 . ?
C26 C27 N1 117.7(3) . . ?
C27 C26 C25 117.1(5) . . ?
C25 C24 C25 121.2(7) . 2_755 ?
C24 C25 C26 120.0(6) . . ?

loop_
_geom_bond_atom_site_label_1
_geom_bond_atom_site_label_2
_geom_bond_distance
_geom_bond_site_symmetry_2
_geom_bond_publ_flag
Cr1 O1 1.968(3) . ?
Cr1 O1 1.968(3) 2_655 ?
Cr1 O3 1.979(3) . ?
Cr1 O3 1.979(3) 2_655 ?
Cr1 O2 1.981(3) . ?
Cr1 O2 1.981(3) 2_655 ?
S8 C7 1.744(4) . ?
S8 C6 1.748(4) . ?
S6 C7 1.739(4) . ?
S6 C9 1.747(4) . ?
S7 C5 1.740(4) . ?
S7 C8 1.748(4) . ?
S14 C17 1.746(4) . ?
S14 C20 1.747(4) . ?
S5 C5 1.745(4) . ?
S5 C10 1.750(4) . ?
S15 C17 1.744(4) . ?
S15 C16 1.751(4) . ?
S4 C8 1.741(4) . ?
S4 C1 1.823(4) . ?
S10 C19 1.745(4) . ?
S10 C11 1.816(4) . ?
S16 C15 1.741(4) . ?
S16 C28 1.745(4) . ?
S13 C15 1.739(4) . ?
S13 C19 1.755(4) . ?
S11 C20 1.737(4) . ?
S11 C12 1.808(4) . ?
S3 C9 1.742(4) . ?
S3 C3 1.804(4) . ?
S9 C28 1.753(4) . ?
S9 C14 1.810(4) . ?
S1 C10 1.741(4) . ?
S1 C2 1.808(4) . ?
S2 C6 1.753(4) . ?
S2 C4 1.800(4) . ?
S12 C16 1.746(4) . ?
S12 C13 1.814(4) . ?
C20 C16 1.363(5) . ?
C8 C10 1.364(5) . ?
C13 C12 1.520(6) . ?
C28 C19 1.360(5) . ?
O3 C23 1.295(5) . ?
C17 C15 1.368(5) . ?
C5 C7 1.358(5) . ?
C9 C6 1.359(5) . ?
O2 C21 1.287(5) . ?
O4 C23 1.238(5) . ?
C4 C3 1.509(6) . ?
O1 C22 1.294(5) . ?
C2 C1 1.478(6) . ?
O5 C22 1.227(5) . ?
C14 C11 1.512(5) . ?
C23 C22 1.550(6) 2_655 ?
C22 C23 1.550(6) 2_655 ?
O6 C21 1.225(5) . ?
C21 C21 1.565(9) 2_655 ?
O30 N1 1.224(4) . ?
N1 O30 1.224(4) 2_755 ?
N1 C27 1.469(8) . ?
C27 C26 1.384(6) 2_755 ?
C27 C26 1.384(6) . ?
C26 C25 1.403(7) . ?
C24 C25 1.391(7) . ?
C24 C25 1.391(7) 2_755 ?
